data_7247353
loop_
_publ_author_name
'Gore, Babasaheb Sopan'
'Kuo, Chiao-Ying'
'Wang, Jeh-Jeng'

_publ_section_title
;
 Photocatalyst- and transition-metal-free syntheses of furan-fused
 dihydroazepines by visible light
;
_journal_issue 20
_journal_name_full 'Green Chemistry'
_journal_page_first 8074
_journal_page_last 8081
_journal_paper_doi 10.1039/D3GC02364H
_journal_volume 25
_journal_year 2023
_chemical_formula_moiety 'C33 H28 N2 O'
_chemical_formula_sum 'C33 H28 N2 O'
_chemical_formula_weight 468.57
_space_group_crystal_system monoclinic
_space_group_IT_number 14
_space_group_name_Hall '-P 2ybc'
_space_group_name_H-M_alt 'P 1 21/c 1'
_atom_sites_solution_hydrogens geom
_atom_sites_solution_primary dual
_audit_creation_date 2021-12-27
_audit_creation_method
;
Olex2 1.3-ac4
(compiled 2019.04.23 svn.r3594 for Rigaku Oxford Diffraction, GUI svn.r5739)
;
_audit_update_record
;
2023-06-29 deposited with the CCDC.	2023-08-23 downloaded from the CCDC.
;
_cell_angle_alpha 90
_cell_angle_beta 93.993(2)
_cell_angle_gamma 90
_cell_formula_units_Z 4
_cell_length_a 16.0365(3)
_cell_length_b 8.1410(2)
_cell_length_c 19.0830(5)
_cell_measurement_reflns_used 36041
_cell_measurement_temperature 113(2)
_cell_measurement_theta_max 26.9310
_cell_measurement_theta_min 2.1320
_cell_volume 2485.30(10)
_computing_cell_refinement 'CrysAlisPro 1.171.41.56a (Rigaku OD, 2020)'
_computing_data_collection 'CrysAlisPro 1.171.41.56a (Rigaku OD, 2020)'
_computing_data_reduction 'CrysAlisPro 1.171.41.56a (Rigaku OD, 2020)'
_computing_molecular_graphics 'Olex2 (Dolomanov et al., 2009)'
_computing_publication_material 'Olex2 (Dolomanov et al., 2009)'
_computing_structure_refinement 'ShelXL (Sheldrick, 2015)'
_computing_structure_solution 'ShelXT (Sheldrick, 2015)'
_diffrn_ambient_temperature 113(2)
_diffrn_detector 'Hybrid Pixel Array Detector'
_diffrn_detector_area_resol_mean 10.0000
_diffrn_measured_fraction_theta_full 1.000
_diffrn_measured_fraction_theta_max 1.000
_diffrn_measurement_details
;
List of Runs (angles in degrees, time in seconds):

  # Type    Start    End  Width  t~exp~   \w     \q     \k     \f   Frames
#--------------------------------------------------------------------------
  1  \w    -79.00  43.00   0.50   17.21    --   10.60 -52.00  93.00  244
  2  \w    -22.00 100.00   0.50   17.21    --   10.60  52.00-121.00  244
  3  \w    -43.00  78.00   0.50   17.21    --  -10.90  52.00-121.00  242
  4  \w   -100.00  21.00   0.50   17.21    --  -10.90 -52.00  93.00  242
  5  \w    -27.00 100.00   0.50   17.21    --   10.60  38.00  30.00  254
  6  \w    -79.00  41.00   0.50   17.21    --   10.60 -57.00   0.00  240
  7  \w    -79.00  48.00   0.50   17.21    --   10.60 -38.00 -90.00  254
  8  \w    -20.00 100.00   0.50   17.21    --   10.60  57.00  30.00  240
  9  \w    -20.00 100.00   0.50   17.21    --   10.60  57.00 -30.00  240
 10  \w    -36.00  79.00   0.50   17.21    --  -10.90  77.00-180.00  230
 11  \w    -79.00  38.00   0.50   17.21    --   10.60 -82.00 -90.00  234
 12  \w    -79.00  41.00   0.50   17.21    --   10.60 -57.00  60.00  240
 13  \w    -17.00  75.00   0.50   17.21    --   10.60  82.00-150.00  184
 14  \w    -17.00 100.00   0.50   17.21    --   10.60  82.00  90.00  234
;
_diffrn_measurement_device 'four-circle diffractometer'
_diffrn_measurement_device_type 'XtaLAB Pro II AFC12 (RINC): Kappa single'
_diffrn_measurement_method '\w scans'
_diffrn_orient_matrix_type 'CrysAlisPro convention (1999,Acta A55,543-557)'
_diffrn_orient_matrix_UB_11 -0.0130645000
_diffrn_orient_matrix_UB_12 0.0618481000
_diffrn_orient_matrix_UB_13 0.0230397000
_diffrn_orient_matrix_UB_21 -0.0419164000
_diffrn_orient_matrix_UB_22 -0.0274168000
_diffrn_orient_matrix_UB_23 -0.0056026000
_diffrn_orient_matrix_UB_31 0.0062100000
_diffrn_orient_matrix_UB_32 -0.0548589000
_diffrn_orient_matrix_UB_33 0.0287463000
_diffrn_radiation_monochromator mirror
_diffrn_radiation_probe x-ray
_diffrn_radiation_type 'Mo K\a'
_diffrn_radiation_wavelength 0.71073
_diffrn_reflns_av_R_equivalents 0.0412
_diffrn_reflns_av_unetI/netI 0.0194
_diffrn_reflns_Laue_measured_fraction_full 1.000
_diffrn_reflns_Laue_measured_fraction_max 1.000
_diffrn_reflns_limit_h_max 19
_diffrn_reflns_limit_h_min -19
_diffrn_reflns_limit_k_max 9
_diffrn_reflns_limit_k_min -9
_diffrn_reflns_limit_l_max 22
_diffrn_reflns_limit_l_min -22
_diffrn_reflns_number 64108
_diffrn_reflns_point_group_measured_fraction_full 1.000
_diffrn_reflns_point_group_measured_fraction_max 1.000
_diffrn_reflns_theta_full 24.994
_diffrn_reflns_theta_max 24.994
_diffrn_reflns_theta_min 2.140
_diffrn_source 'micro-focus sealed X-ray tube'
_diffrn_source_type 'Rigaku (Mo) X-ray Source'
_exptl_absorpt_coefficient_mu 0.075
_exptl_absorpt_correction_T_max 1.00000
_exptl_absorpt_correction_T_min 0.39721
_exptl_absorpt_correction_type multi-scan
_exptl_absorpt_process_details
;
CrysAlisPro 1.171.41.56a (Rigaku Oxford Diffraction, 2020)
Empirical absorption correction using spherical harmonics,
 implemented in SCALE3 ABSPACK scaling algorithm.
;
_exptl_crystal_colour 'clear colourless'
_exptl_crystal_colour_lustre clear
_exptl_crystal_colour_primary colourless
_exptl_crystal_density_diffrn 1.252
_exptl_crystal_description block
_exptl_crystal_F_000 992
_exptl_crystal_size_max 0.3
_exptl_crystal_size_mid 0.3
_exptl_crystal_size_min 0.15
_refine_diff_density_max 0.296
_refine_diff_density_min -0.246
_refine_diff_density_rms 0.037
_refine_ls_extinction_method none
_refine_ls_goodness_of_fit_ref 1.069
_refine_ls_hydrogen_treatment constr
_refine_ls_matrix_type full
_refine_ls_number_parameters 328
_refine_ls_number_reflns 4377
_refine_ls_number_restraints 1056
_refine_ls_restrained_S_all 0.980
_refine_ls_R_factor_all 0.0438
_refine_ls_R_factor_gt 0.0392
_refine_ls_shift/su_max 0.001
_refine_ls_shift/su_mean 0.000
_refine_ls_structure_factor_coef Fsqd
_refine_ls_weighting_details 'w=1/[\s^2^(Fo^2^)+(0.0514P)^2^+0.8712P] where P=(Fo^2^+2Fc^2^)/3'
_refine_ls_weighting_scheme calc
_refine_ls_wR_factor_gt 0.1021
_refine_ls_wR_factor_ref 0.1049
_reflns_Friedel_coverage 0.000
_reflns_number_gt 3919
_reflns_number_total 4377
_reflns_threshold_expression 'I > 2\s(I)'
_cod_data_source_file d3gc02364h2.cif
_cod_data_source_block k11012-jjw-a
_cod_depositor_comments 'Adding full bibliography for 7247352--7247359.cif.'
_cod_database_code 7247353
_shelx_shelxl_version_number 2018/3
_shelx_space_group_comment
;
The symmetry employed for this shelxl refinement is uniquely defined
by the following loop, which should always be used as a source of
symmetry information in preference to the above space-group names.
They are only intended as comments.
;
_diffrn_oxdiff_digest_frames
;
013982bbbe88c05d112f305ca8feea37e3000256f32
;
_reflns_odcompleteness_completeness 99.84
_reflns_odcompleteness_iscentric 1
_reflns_odcompleteness_theta 26.32
_olex2_refinement_description
;
1. Fixed Uiso
 At 1.2 times of:
  All C(H) groups, All C(H,H) groups
 At 1.5 times of:
  All C(H,H,H) groups
2. Uiso/Uaniso restraints and constraints
C1 \\sim C2 \\sim C3 \\sim C4 \\sim C5 \\sim C6 \\sim C7 \\sim C8 \\sim C9
\\sim C10 \\sim C11 \\sim C12 \\sim C13 \\sim C14 \\sim C15 \\sim C16 \\sim C17
\\sim C18 \\sim C19 \\sim C20 \\sim C21 \\sim C22 \\sim C23 \\sim C24 \\sim C25
\\sim C26 \\sim C27 \\sim C28 \\sim C29 \\sim C30 \\sim C31 \\sim C32 \\sim C33
\\sim N1 \\sim N2 \\sim O1: within 3.8A with sigma of 0.01 and sigma for
terminal atoms of 0.02
3.a Ternary CH refined with riding coordinates:
 C10(H10)
3.b Secondary CH2 refined with riding coordinates:
 C9(H9A,H9B)
3.c Aromatic/amide H refined with riding coordinates:
 C4(H4), C5(H5), C6(H6), C7(H7), C12(H12), C14(H14), C15(H15), C16(H16),
 C17(H17), C19(H19), C20(H20), C28(H28), C29(H29), C30(H30), C31(H31), C32(H32)
3.d Idealised Me refined as rotating group:
 C22(H22C,H22A,H22B), C23(H23A,H23C,H23B), C24(H24B,H24A,H24C)
;
_olex2_submission_special_instructions 'No special instructions were received'
_oxdiff_exptl_absorpt_empirical_details
;
Empirical correction (ABSPACK) includes:
- Absorption correction using spherical harmonics
- Frame scaling
;
_oxdiff_exptl_absorpt_empirical_full_max 2.627
_oxdiff_exptl_absorpt_empirical_full_min 0.414

loop_
_space_group_symop_operation_xyz
'x, y, z'
'-x, y+1/2, -z+1/2'
'-x, -y, -z'
'x, -y-1/2, z-1/2'

loop_
_atom_site_label
_atom_site_type_symbol
_atom_site_fract_x
_atom_site_fract_y
_atom_site_fract_z
_atom_site_U_iso_or_equiv
_atom_site_adp_type
_atom_site_occupancy
_atom_site_site_symmetry_order
_atom_site_calc_flag
_atom_site_refinement_flags_posn
_atom_site_refinement_flags_adp
_atom_site_refinement_flags_occupancy
_atom_site_disorder_assembly
_atom_site_disorder_group
O1 O 0.63234(5) 0.77167(11) 0.37493(5) 0.0240(2) Uani 1 1 d . U . . .
N1 N 0.76654(6) 0.75276(13) 0.43313(6) 0.0218(2) Uani 1 1 d . U . . .
N2 N 0.41370(8) 0.7365(2) 0.53009(7) 0.0477(4) Uani 1 1 d . U . . .
C1 C 0.68074(8) 0.75369(16) 0.43778(7) 0.0224(3) Uani 1 1 d . U . . .
C2 C 0.63085(8) 0.73977(16) 0.49189(7) 0.0244(3) Uani 1 1 d . U . . .
C3 C 0.66378(8) 0.71627(16) 0.56507(7) 0.0251(3) Uani 1 1 d . U . . .
C4 C 0.63284(9) 0.80215(17) 0.62087(7) 0.0295(3) Uani 1 1 d . U . . .
H4 H 0.586018 0.868860 0.613189 0.035 Uiso 1 1 calc R . . . .
C5 C 0.67170(10) 0.78834(18) 0.68772(8) 0.0334(3) Uani 1 1 d . U . . .
H5 H 0.651014 0.845561 0.724961 0.040 Uiso 1 1 calc R . . . .
C6 C 0.74123(10) 0.68939(18) 0.69890(8) 0.0340(3) Uani 1 1 d . U . . .
H6 H 0.768200 0.682497 0.743549 0.041 Uiso 1 1 calc R . . . .
C7 C 0.77121(9) 0.60017(17) 0.64409(7) 0.0306(3) Uani 1 1 d . U . . .
H7 H 0.817626 0.532704 0.652504 0.037 Uiso 1 1 calc R . . . .
C8 C 0.73254(8) 0.61047(16) 0.57655(7) 0.0257(3) Uani 1 1 d . U . . .
C9 C 0.76366(9) 0.51269(16) 0.51640(7) 0.0267(3) Uani 1 1 d . U . . .
H9A H 0.716111 0.465033 0.489495 0.032 Uiso 1 1 calc R . . . .
H9B H 0.798254 0.423196 0.535299 0.032 Uiso 1 1 calc R . . . .
C10 C 0.81438(8) 0.61551(16) 0.46704(7) 0.0229(3) Uani 1 1 d . U . . .
H10 H 0.860042 0.665504 0.496488 0.028 Uiso 1 1 calc R . . . .
C11 C 0.85538(8) 0.50761(16) 0.41385(7) 0.0237(3) Uani 1 1 d . U . . .
C12 C 0.82985(8) 0.50208(16) 0.34430(7) 0.0251(3) Uani 1 1 d . U . . .
H12 H 0.784060 0.564583 0.327819 0.030 Uiso 1 1 calc R . . . .
C13 C 0.87184(8) 0.40234(16) 0.29594(7) 0.0245(3) Uani 1 1 d . U . . .
C14 C 0.84634(9) 0.39754(17) 0.22341(7) 0.0291(3) Uani 1 1 d . U . . .
H14 H 0.800708 0.459492 0.206155 0.035 Uiso 1 1 calc R . . . .
C15 C 0.88850(9) 0.30227(17) 0.17866(8) 0.0322(3) Uani 1 1 d . U . . .
H15 H 0.871125 0.299773 0.131151 0.039 Uiso 1 1 calc R . . . .
C16 C 0.95796(10) 0.20778(18) 0.20365(8) 0.0346(4) Uani 1 1 d . U . . .
H16 H 0.985870 0.143045 0.172650 0.042 Uiso 1 1 calc R . . . .
C17 C 0.98429(9) 0.21091(17) 0.27280(8) 0.0323(3) Uani 1 1 d . U . . .
H17 H 1.030338 0.148529 0.288789 0.039 Uiso 1 1 calc R . . . .
C18 C 0.94205(8) 0.30890(16) 0.32120(8) 0.0269(3) Uani 1 1 d . U . . .
C19 C 0.96742(8) 0.31534(17) 0.39346(8) 0.0285(3) Uani 1 1 d . U . . .
H19 H 1.013515 0.254716 0.410750 0.034 Uiso 1 1 calc R . . . .
C20 C 0.92502(8) 0.40957(16) 0.43822(8) 0.0270(3) Uani 1 1 d . U . . .
H20 H 0.942013 0.409778 0.485825 0.032 Uiso 1 1 calc R . . . .
C21 C 0.80989(8) 0.91706(16) 0.43495(7) 0.0232(3) Uani 1 1 d . U . . .
C22 C 0.82029(9) 0.98554(17) 0.50991(7) 0.0307(3) Uani 1 1 d . U . . .
H22C H 0.851740 0.909182 0.539585 0.046 Uiso 1 1 calc GR . . . .
H22A H 0.766234 1.001762 0.527468 0.046 Uiso 1 1 calc GR . . . .
H22B H 0.849410 1.088542 0.509615 0.046 Uiso 1 1 calc GR . . . .
C23 C 0.75805(9) 1.03862(17) 0.38944(7) 0.0280(3) Uani 1 1 d . U . . .
H23A H 0.748940 0.995479 0.342716 0.042 Uiso 1 1 calc GR . . . .
H23C H 0.787373 1.141223 0.387916 0.042 Uiso 1 1 calc GR . . . .
H23B H 0.705204 1.055692 0.409037 0.042 Uiso 1 1 calc GR . . . .
C24 C 0.89495(8) 0.89653(17) 0.40452(8) 0.0303(3) Uani 1 1 d . U . . .
H24B H 0.922330 1.001269 0.403361 0.045 Uiso 1 1 calc GR . . . .
H24A H 0.887262 0.853328 0.357707 0.045 Uiso 1 1 calc GR . . . .
H24C H 0.928693 0.822113 0.433377 0.045 Uiso 1 1 calc GR . . . .
C25 C 0.54628(8) 0.75115(17) 0.46135(7) 0.0258(3) Uani 1 1 d . U . . .
C26 C 0.55040(8) 0.77161(16) 0.39058(7) 0.0247(3) Uani 1 1 d . U . . .
C27 C 0.48841(8) 0.78922(16) 0.33121(7) 0.0251(3) Uani 1 1 d . U . . .
C28 C 0.40883(8) 0.71973(17) 0.33330(8) 0.0291(3) Uani 1 1 d . U . . .
H28 H 0.393902 0.666542 0.373702 0.035 Uiso 1 1 calc R . . . .
C29 C 0.35232(9) 0.73014(17) 0.27525(8) 0.0320(3) Uani 1 1 d . U . . .
H29 H 0.299221 0.685015 0.276936 0.038 Uiso 1 1 calc R . . . .
C30 C 0.37456(9) 0.80754(17) 0.21463(8) 0.0317(3) Uani 1 1 d . U . . .
H30 H 0.336766 0.812396 0.175441 0.038 Uiso 1 1 calc R . . . .
C31 C 0.45285(9) 0.87755(17) 0.21232(8) 0.0308(3) Uani 1 1 d . U . . .
H31 H 0.467544 0.929865 0.171646 0.037 Uiso 1 1 calc R . . . .
C32 C 0.50951(8) 0.86994(17) 0.27050(7) 0.0275(3) Uani 1 1 d . U . . .
H32 H 0.561772 0.918848 0.269027 0.033 Uiso 1 1 calc R . . . .
C33 C 0.47209(9) 0.74380(19) 0.49883(8) 0.0323(3) Uani 1 1 d . U . . .

loop_
_atom_site_aniso_label
_atom_site_aniso_U_11
_atom_site_aniso_U_22
_atom_site_aniso_U_33
_atom_site_aniso_U_23
_atom_site_aniso_U_13
_atom_site_aniso_U_12
O1 0.0208(5) 0.0273(5) 0.0242(5) 0.0004(4) 0.0029(4) -0.0013(4)
N1 0.0217(5) 0.0187(5) 0.0251(6) 0.0019(4) 0.0031(4) -0.0012(4)
N2 0.0306(7) 0.0744(11) 0.0395(8) -0.0116(7) 0.0118(6) -0.0079(7)
C1 0.0235(6) 0.0213(6) 0.0223(7) 0.0003(5) 0.0012(5) -0.0007(5)
C2 0.0251(6) 0.0228(6) 0.0256(7) -0.0019(5) 0.0039(5) -0.0020(5)
C3 0.0276(7) 0.0239(7) 0.0244(7) 0.0005(5) 0.0063(5) -0.0067(5)
C4 0.0322(7) 0.0280(7) 0.0291(7) -0.0021(6) 0.0080(6) -0.0054(6)
C5 0.0450(8) 0.0303(8) 0.0260(7) -0.0044(6) 0.0110(6) -0.0105(6)
C6 0.0487(9) 0.0310(8) 0.0221(7) 0.0035(6) 0.0014(6) -0.0096(7)
C7 0.0394(8) 0.0257(7) 0.0266(7) 0.0057(6) 0.0023(6) -0.0028(6)
C8 0.0324(7) 0.0210(6) 0.0242(7) 0.0025(5) 0.0065(5) -0.0060(5)
C9 0.0322(7) 0.0206(6) 0.0276(7) 0.0029(6) 0.0043(5) -0.0001(5)
C10 0.0247(6) 0.0197(6) 0.0244(7) 0.0010(5) 0.0014(5) -0.0008(5)
C11 0.0252(6) 0.0187(6) 0.0275(7) 0.0003(5) 0.0055(5) -0.0058(5)
C12 0.0247(6) 0.0194(6) 0.0315(7) 0.0012(5) 0.0035(5) -0.0007(5)
C13 0.0249(6) 0.0201(6) 0.0289(7) 0.0015(5) 0.0052(5) -0.0056(5)
C14 0.0308(7) 0.0238(7) 0.0330(8) 0.0004(6) 0.0041(6) 0.0010(6)
C15 0.0397(8) 0.0265(7) 0.0313(8) -0.0017(6) 0.0081(6) -0.0021(6)
C16 0.0397(8) 0.0246(7) 0.0417(9) -0.0028(6) 0.0184(7) 0.0007(6)
C17 0.0301(7) 0.0233(7) 0.0442(9) 0.0018(6) 0.0086(6) 0.0026(6)
C18 0.0233(6) 0.0201(6) 0.0378(8) 0.0032(6) 0.0061(6) -0.0029(5)
C19 0.0232(6) 0.0222(7) 0.0399(8) 0.0031(6) 0.0012(6) 0.0000(5)
C20 0.0249(7) 0.0228(7) 0.0331(7) 0.0010(6) 0.0015(5) -0.0043(5)
C21 0.0249(6) 0.0185(6) 0.0265(7) 0.0012(5) 0.0039(5) -0.0021(5)
C22 0.0382(8) 0.0225(7) 0.0313(8) -0.0012(6) 0.0007(6) -0.0029(6)
C23 0.0315(7) 0.0223(7) 0.0303(8) 0.0041(6) 0.0032(6) 0.0003(6)
C24 0.0269(7) 0.0228(7) 0.0416(8) 0.0027(6) 0.0067(6) -0.0032(6)
C25 0.0234(6) 0.0266(7) 0.0279(7) -0.0029(6) 0.0056(5) -0.0022(5)
C26 0.0210(6) 0.0235(7) 0.0302(7) -0.0026(6) 0.0052(5) -0.0014(5)
C27 0.0240(6) 0.0228(6) 0.0286(7) -0.0042(5) 0.0027(5) 0.0013(5)
C28 0.0266(7) 0.0275(7) 0.0334(8) -0.0017(6) 0.0047(6) -0.0009(5)
C29 0.0233(7) 0.0281(7) 0.0441(9) -0.0056(6) -0.0011(6) -0.0018(6)
C30 0.0313(7) 0.0255(7) 0.0369(8) -0.0048(6) -0.0070(6) 0.0026(6)
C31 0.0357(7) 0.0254(7) 0.0309(8) 0.0002(6) -0.0002(6) 0.0012(6)
C32 0.0248(7) 0.0247(7) 0.0331(8) -0.0026(6) 0.0018(6) -0.0016(5)
C33 0.0281(7) 0.0385(8) 0.0304(8) -0.0069(6) 0.0039(6) -0.0032(6)

loop_
_atom_type_symbol
_atom_type_description
_atom_type_scat_dispersion_real
_atom_type_scat_dispersion_imag
_atom_type_scat_source
C C 0.0033 0.0016 'International Tables Vol C Tables 4.2.6.8 and 6.1.1.4'
H H 0.0000 0.0000 'International Tables Vol C Tables 4.2.6.8 and 6.1.1.4'
N N 0.0061 0.0033 'International Tables Vol C Tables 4.2.6.8 and 6.1.1.4'
O O 0.0106 0.0060 'International Tables Vol C Tables 4.2.6.8 and 6.1.1.4'

loop_
_geom_angle_atom_site_label_1
_geom_angle_atom_site_label_2
_geom_angle_atom_site_label_3
_geom_angle
_geom_angle_site_symmetry_1
_geom_angle_site_symmetry_3
_geom_angle_publ_flag
C26 O1 C1 107.38(10) . . ?
C1 N1 C10 117.61(10) . . ?
C1 N1 C21 116.91(10) . . ?
C10 N1 C21 115.87(10) . . ?
N1 C1 O1 116.28(11) . . ?
C2 C1 O1 110.03(11) . . ?
C2 C1 N1 133.68(12) . . ?
C1 C2 C3 122.87(12) . . ?
C1 C2 C25 105.99(12) . . ?
C25 C2 C3 131.13(12) . . ?
C4 C3 C2 122.47(13) . . ?
C4 C3 C8 120.40(13) . . ?
C8 C3 C2 117.00(12) . . ?
C3 C4 H4 119.9 . . ?
C5 C4 C3 120.12(14) . . ?
C5 C4 H4 119.9 . . ?
C4 C5 H5 120.1 . . ?
C6 C5 C4 119.78(14) . . ?
C6 C5 H5 120.1 . . ?
C5 C6 H6 119.7 . . ?
C5 C6 C7 120.53(14) . . ?
C7 C6 H6 119.7 . . ?
C6 C7 H7 119.6 . . ?
C6 C7 C8 120.72(14) . . ?
C8 C7 H7 119.6 . . ?
C3 C8 C9 120.15(12) . . ?
C7 C8 C3 118.38(12) . . ?
C7 C8 C9 121.47(12) . . ?
C8 C9 H9A 108.9 . . ?
C8 C9 H9B 108.9 . . ?
C8 C9 C10 113.35(11) . . ?
H9A C9 H9B 107.7 . . ?
C10 C9 H9A 108.9 . . ?
C10 C9 H9B 108.9 . . ?
N1 C10 C9 113.56(10) . . ?
N1 C10 H10 106.3 . . ?
N1 C10 C11 112.24(10) . . ?
C9 C10 H10 106.3 . . ?
C11 C10 C9 111.45(10) . . ?
C11 C10 H10 106.3 . . ?
C12 C11 C10 123.58(12) . . ?
C12 C11 C20 118.38(12) . . ?
C20 C11 C10 118.03(12) . . ?
C11 C12 H12 119.2 . . ?
C11 C12 C13 121.58(12) . . ?
C13 C12 H12 119.2 . . ?
C14 C13 C12 121.92(12) . . ?
C18 C13 C12 118.94(12) . . ?
C18 C13 C14 119.12(12) . . ?
C13 C14 H14 119.8 . . ?
C15 C14 C13 120.31(13) . . ?
C15 C14 H14 119.8 . . ?
C14 C15 H15 119.6 . . ?
C14 C15 C16 120.80(14) . . ?
C16 C15 H15 119.6 . . ?
C15 C16 H16 119.9 . . ?
C17 C16 C15 120.25(13) . . ?
C17 C16 H16 119.9 . . ?
C16 C17 H17 119.7 . . ?
C16 C17 C18 120.68(13) . . ?
C18 C17 H17 119.7 . . ?
C13 C18 C17 118.84(13) . . ?
C19 C18 C13 118.76(12) . . ?
C19 C18 C17 122.40(13) . . ?
C18 C19 H19 119.7 . . ?
C20 C19 C18 120.69(12) . . ?
C20 C19 H19 119.7 . . ?
C11 C20 H20 119.2 . . ?
C19 C20 C11 121.62(13) . . ?
C19 C20 H20 119.2 . . ?
N1 C21 C22 111.36(10) . . ?
N1 C21 C23 109.31(10) . . ?
N1 C21 C24 108.46(10) . . ?
C23 C21 C22 108.36(11) . . ?
C23 C21 C24 108.68(11) . . ?
C24 C21 C22 110.62(11) . . ?
C21 C22 H22C 109.5 . . ?
C21 C22 H22A 109.5 . . ?
C21 C22 H22B 109.5 . . ?
H22C C22 H22A 109.5 . . ?
H22C C22 H22B 109.5 . . ?
H22A C22 H22B 109.5 . . ?
C21 C23 H23A 109.5 . . ?
C21 C23 H23C 109.5 . . ?
C21 C23 H23B 109.5 . . ?
H23A C23 H23C 109.5 . . ?
H23A C23 H23B 109.5 . . ?
H23C C23 H23B 109.5 . . ?
C21 C24 H24B 109.5 . . ?
C21 C24 H24A 109.5 . . ?
C21 C24 H24C 109.5 . . ?
H24B C24 H24A 109.5 . . ?
H24B C24 H24C 109.5 . . ?
H24A C24 H24C 109.5 . . ?
C26 C25 C2 107.37(12) . . ?
C26 C25 C33 126.71(13) . . ?
C33 C25 C2 125.92(13) . . ?
O1 C26 C27 116.27(11) . . ?
C25 C26 O1 109.21(12) . . ?
C25 C26 C27 134.50(12) . . ?
C28 C27 C26 120.71(13) . . ?
C32 C27 C26 119.95(12) . . ?
C32 C27 C28 119.28(13) . . ?
C27 C28 H28 120.0 . . ?
C29 C28 C27 120.00(14) . . ?
C29 C28 H28 120.0 . . ?
C28 C29 H29 119.9 . . ?
C28 C29 C30 120.25(13) . . ?
C30 C29 H29 119.9 . . ?
C29 C30 H30 120.0 . . ?
C31 C30 C29 120.08(13) . . ?
C31 C30 H30 120.0 . . ?
C30 C31 H31 119.9 . . ?
C30 C31 C32 120.15(14) . . ?
C32 C31 H31 119.9 . . ?
C27 C32 H32 119.9 . . ?
C31 C32 C27 120.21(13) . . ?
C31 C32 H32 119.9 . . ?
N2 C33 C25 178.49(17) . . ?

loop_
_geom_bond_atom_site_label_1
_geom_bond_atom_site_label_2
_geom_bond_distance
_geom_bond_site_symmetry_2
_geom_bond_publ_flag
O1 C1 1.3902(16) . ?
O1 C26 1.3678(15) . ?
N1 C1 1.3850(16) . ?
N1 C10 1.4787(16) . ?
N1 C21 1.5067(16) . ?
N2 C33 1.1463(19) . ?
C1 C2 1.3544(19) . ?
C2 C3 1.4708(19) . ?
C2 C25 1.4414(19) . ?
C3 C4 1.394(2) . ?
C3 C8 1.404(2) . ?
C4 H4 0.9300 . ?
C4 C5 1.385(2) . ?
C5 H5 0.9300 . ?
C5 C6 1.380(2) . ?
C6 H6 0.9300 . ?
C6 C7 1.387(2) . ?
C7 H7 0.9300 . ?
C7 C8 1.3934(19) . ?
C8 C9 1.5101(19) . ?
C9 H9A 0.9700 . ?
C9 H9B 0.9700 . ?
C9 C10 1.5350(18) . ?
C10 H10 0.9800 . ?
C10 C11 1.5254(18) . ?
C11 C12 1.3622(19) . ?
C11 C20 1.4242(19) . ?
C12 H12 0.9300 . ?
C12 C13 1.4321(19) . ?
C13 C14 1.4161(19) . ?
C13 C18 1.4153(19) . ?
C14 H14 0.9300 . ?
C14 C15 1.367(2) . ?
C15 H15 0.9300 . ?
C15 C16 1.409(2) . ?
C16 H16 0.9300 . ?
C16 C17 1.357(2) . ?
C17 H17 0.9300 . ?
C17 C18 1.427(2) . ?
C18 C19 1.411(2) . ?
C19 H19 0.9300 . ?
C19 C20 1.3643(19) . ?
C20 H20 0.9300 . ?
C21 C22 1.5336(19) . ?
C21 C23 1.5244(18) . ?
C21 C24 1.5284(18) . ?
C22 H22C 0.9600 . ?
C22 H22A 0.9600 . ?
C22 H22B 0.9600 . ?
C23 H23A 0.9600 . ?
C23 H23C 0.9600 . ?
C23 H23B 0.9600 . ?
C24 H24B 0.9600 . ?
C24 H24A 0.9600 . ?
C24 H24C 0.9600 . ?
C25 C26 1.367(2) . ?
C25 C33 1.4314(19) . ?
C26 C27 1.4614(19) . ?
C27 C28 1.3990(19) . ?
C27 C32 1.394(2) . ?
C28 H28 0.9300 . ?
C28 C29 1.384(2) . ?
C29 H29 0.9300 . ?
C29 C30 1.386(2) . ?
C30 H30 0.9300 . ?
C30 C31 1.382(2) . ?
C31 H31 0.9300 . ?
C31 C32 1.386(2) . ?
C32 H32 0.9300 . ?

loop_
_geom_torsion_atom_site_label_1
_geom_torsion_atom_site_label_2
_geom_torsion_atom_site_label_3
_geom_torsion_atom_site_label_4
_geom_torsion
_geom_torsion_site_symmetry_1
_geom_torsion_site_symmetry_2
_geom_torsion_site_symmetry_3
_geom_torsion_site_symmetry_4
_geom_torsion_publ_flag
O1 C1 C2 C3 178.89(11) . . . . ?
O1 C1 C2 C25 -0.54(15) . . . . ?
O1 C26 C27 C28 150.73(12) . . . . ?
O1 C26 C27 C32 -26.52(18) . . . . ?
N1 C1 C2 C3 -0.8(2) . . . . ?
N1 C1 C2 C25 179.80(14) . . . . ?
N1 C10 C11 C12 -20.50(17) . . . . ?
N1 C10 C11 C20 158.40(11) . . . . ?
C1 O1 C26 C25 -1.07(14) . . . . ?
C1 O1 C26 C27 -179.95(11) . . . . ?
C1 N1 C10 C9 -12.54(16) . . . . ?
C1 N1 C10 C11 114.99(12) . . . . ?
C1 N1 C21 C22 77.30(14) . . . . ?
C1 N1 C21 C23 -42.40(15) . . . . ?
C1 N1 C21 C24 -160.74(11) . . . . ?
C1 C2 C3 C4 136.00(14) . . . . ?
C1 C2 C3 C8 -39.76(18) . . . . ?
C1 C2 C25 C26 -0.12(15) . . . . ?
C1 C2 C25 C33 -179.58(13) . . . . ?
C2 C3 C4 C5 -173.24(12) . . . . ?
C2 C3 C8 C7 172.73(12) . . . . ?
C2 C3 C8 C9 -6.55(18) . . . . ?
C2 C25 C26 O1 0.74(15) . . . . ?
C2 C25 C26 C27 179.34(14) . . . . ?
C3 C2 C25 C26 -179.48(13) . . . . ?
C3 C2 C25 C33 1.1(2) . . . . ?
C3 C4 C5 C6 0.1(2) . . . . ?
C3 C8 C9 C10 76.50(15) . . . . ?
C4 C3 C8 C7 -3.12(19) . . . . ?
C4 C3 C8 C9 177.60(12) . . . . ?
C4 C5 C6 C7 -1.7(2) . . . . ?
C5 C6 C7 C8 0.9(2) . . . . ?
C6 C7 C8 C3 1.5(2) . . . . ?
C6 C7 C8 C9 -179.26(12) . . . . ?
C7 C8 C9 C10 -102.75(14) . . . . ?
C8 C3 C4 C5 2.4(2) . . . . ?
C8 C9 C10 N1 -60.62(15) . . . . ?
C8 C9 C10 C11 171.44(11) . . . . ?
C9 C10 C11 C12 108.15(14) . . . . ?
C9 C10 C11 C20 -72.95(14) . . . . ?
C10 N1 C1 O1 -128.38(12) . . . . ?
C10 N1 C1 C2 51.3(2) . . . . ?
C10 N1 C21 C22 -68.15(14) . . . . ?
C10 N1 C21 C23 172.15(10) . . . . ?
C10 N1 C21 C24 53.80(14) . . . . ?
C10 C11 C12 C13 178.18(11) . . . . ?
C10 C11 C20 C19 -177.07(12) . . . . ?
C11 C12 C13 C14 -179.18(12) . . . . ?
C11 C12 C13 C18 -0.69(19) . . . . ?
C12 C11 C20 C19 1.89(19) . . . . ?
C12 C13 C14 C15 179.27(13) . . . . ?
C12 C13 C18 C17 -179.38(12) . . . . ?
C12 C13 C18 C19 1.00(18) . . . . ?
C13 C14 C15 C16 -0.2(2) . . . . ?
C13 C18 C19 C20 0.12(19) . . . . ?
C14 C13 C18 C17 -0.84(19) . . . . ?
C14 C13 C18 C19 179.54(12) . . . . ?
C14 C15 C16 C17 -0.4(2) . . . . ?
C15 C16 C17 C18 0.3(2) . . . . ?
C16 C17 C18 C13 0.3(2) . . . . ?
C16 C17 C18 C19 179.93(13) . . . . ?
C17 C18 C19 C20 -179.49(13) . . . . ?
C18 C13 C14 C15 0.78(19) . . . . ?
C18 C19 C20 C11 -1.6(2) . . . . ?
C20 C11 C12 C13 -0.72(18) . . . . ?
C21 N1 C1 O1 86.78(14) . . . . ?
C21 N1 C1 C2 -93.58(18) . . . . ?
C21 N1 C10 C9 132.66(11) . . . . ?
C21 N1 C10 C11 -99.81(12) . . . . ?
C25 C2 C3 C4 -44.7(2) . . . . ?
C25 C2 C3 C8 139.51(15) . . . . ?
C25 C26 C27 C28 -27.8(2) . . . . ?
C25 C26 C27 C32 154.96(15) . . . . ?
C26 O1 C1 N1 -179.27(11) . . . . ?
C26 O1 C1 C2 1.00(14) . . . . ?
C26 C27 C28 C29 -176.63(12) . . . . ?
C26 C27 C32 C31 175.71(12) . . . . ?
C27 C28 C29 C30 0.8(2) . . . . ?
C28 C27 C32 C31 -1.6(2) . . . . ?
C28 C29 C30 C31 -1.2(2) . . . . ?
C29 C30 C31 C32 0.3(2) . . . . ?
C30 C31 C32 C27 1.1(2) . . . . ?
C32 C27 C28 C29 0.6(2) . . . . ?
C33 C25 C26 O1 -179.80(13) . . . . ?
C33 C25 C26 C27 -1.2(3) . . . . ?
